data_4029109
loop_
_publ_author_name
'Miquet, St\'ephanie'
'Br\'emond, Paul'
'Ayela, Benjamin'
'Marque, Sylvain R. A.'
'Audran, G\'erard'

_publ_section_title
;
 Revised structure, total synthesis, and absolute configuration of
 kopeolin and kopeolone.
;
_journal_issue 5
_journal_name_full 'The Journal of organic chemistry'
_journal_page_first 2268
_journal_page_last 2273
_journal_paper_doi 10.1021/jo402572b
_journal_volume 79
_journal_year 2014
_chemical_formula_sum 'C12 H24 O4'
_chemical_formula_weight 232.31
_chemical_name_systematic
; 
 ? 
;
_space_group_IT_number 20
_symmetry_cell_setting orthorhombic
_symmetry_space_group_name_Hall 'C 2c 2'
_symmetry_space_group_name_H-M 'C 2 2 21'
_atom_sites_solution_hydrogens geom
_atom_sites_solution_primary direct
_atom_sites_solution_secondary difmap
_audit_creation_method SHELXL-97
_cell_angle_alpha 90.00
_cell_angle_beta 90.00
_cell_angle_gamma 90.00
_cell_formula_units_Z 8
_cell_length_a 10.6070(3)
_cell_length_b 12.5540(3)
_cell_length_c 19.3150(7)
_cell_measurement_reflns_used 1430
_cell_measurement_temperature 293(2)
_cell_measurement_theta_max 26.35
_cell_measurement_theta_min 2.51
_cell_volume 2571.99(13)
_computing_cell_refinement 'Denzo and Scalepak (Otwinowski & Minor, 1997)'
_computing_data_collection 'KappaCCD (Brucker-Nonius, 1998)'
_computing_data_reduction 'Denzo and Scalepak (Otwinowski & Minor, 1997)'
_computing_structure_refinement 'SHELXL-97 (Sheldrick, 1997)'
_computing_structure_solution 'SIR92 (Altomare et al., 1994)'
_diffrn_ambient_temperature 293(2)
_diffrn_measured_fraction_theta_full 0.954
_diffrn_measured_fraction_theta_max 0.954
_diffrn_measurement_device_type KappaCCD
_diffrn_measurement_method 'Phi scan'
_diffrn_radiation_monochromator graphite
_diffrn_radiation_source 'fine-focus sealed tube'
_diffrn_radiation_type MoK\a
_diffrn_radiation_wavelength 0.71073
_diffrn_reflns_av_R_equivalents 0.027
_diffrn_reflns_av_sigmaI/netI 0.0203
_diffrn_reflns_limit_h_max 13
_diffrn_reflns_limit_h_min 0
_diffrn_reflns_limit_k_max 15
_diffrn_reflns_limit_k_min 0
_diffrn_reflns_limit_l_max 24
_diffrn_reflns_limit_l_min 0
_diffrn_reflns_number 1422
_diffrn_reflns_theta_full 26.35
_diffrn_reflns_theta_max 26.35
_diffrn_reflns_theta_min 2.51
_exptl_absorpt_coefficient_mu 0.088
_exptl_absorpt_correction_type none
_exptl_crystal_colour colorless
_exptl_crystal_density_diffrn 1.200
_exptl_crystal_density_method 'not measured'
_exptl_crystal_description prism
_exptl_crystal_F_000 1024
_exptl_crystal_size_max .4
_exptl_crystal_size_mid .3
_exptl_crystal_size_min .3
_refine_diff_density_max 0.220
_refine_diff_density_min -0.223
_refine_diff_density_rms 0.081
_refine_ls_abs_structure_details 'Flack H D (1983), Acta Cryst. A39, 876-881'
_refine_ls_abs_structure_Flack -1.8(17)
_refine_ls_extinction_method none
_refine_ls_goodness_of_fit_ref 1.202
_refine_ls_hydrogen_treatment mixed
_refine_ls_matrix_type full
_refine_ls_number_parameters 145
_refine_ls_number_reflns 1422
_refine_ls_number_restraints 0
_refine_ls_restrained_S_all 1.202
_refine_ls_R_factor_all 0.0464
_refine_ls_R_factor_gt 0.0453
_refine_ls_shift/su_max 0.003
_refine_ls_shift/su_mean 0.000
_refine_ls_structure_factor_coef Fsqd
_refine_ls_weighting_details 'calc w=1/[\s^2^(Fo^2^)+(0.0947P)^2^+0.5915P] where P=(Fo^2^+2Fc^2^)/3'
_refine_ls_weighting_scheme calc
_refine_ls_wR_factor_gt 0.1437
_refine_ls_wR_factor_ref 0.1456
_reflns_number_gt 1384
_reflns_number_total 1422
_reflns_threshold_expression >2sigma(I)
_cod_data_source_file jo402572b_si_002.cif
_cod_data_source_block shelxl
_cod_depositor_comments
;
The following automatic conversions were performed:

'_symmetry_cell_setting' value 'Orthorhombic' changed to
'orthorhombic' according to
/usr/data/users/saulius/crontab/automatic-downloads/current/ACS/lib/dictionaries/cif_core.dic
dictionary named 'cif_core.dic' version 2.4.2 from 2011-04-26.

Automatic conversion script
Id: cif_fix_values 2281 2013-09-26 08:29:07Z andrius 
;
_cod_database_code 4029109

loop_
_symmetry_equiv_pos_as_xyz
'x, y, z'
'-x, -y, z+1/2'
'x, -y, -z'
'-x, y, -z+1/2'
'x+1/2, y+1/2, z'
'-x+1/2, -y+1/2, z+1/2'
'x+1/2, -y+1/2, -z'
'-x+1/2, y+1/2, -z+1/2'

loop_
_atom_site_label
_atom_site_type_symbol
_atom_site_fract_x
_atom_site_fract_y
_atom_site_fract_z
_atom_site_U_iso_or_equiv
_atom_site_adp_type
_atom_site_occupancy
_atom_site_symmetry_multiplicity
_atom_site_calc_flag
_atom_site_refinement_flags
O8 O 0.07145(15) -0.18034(15) -0.14493(8) 0.0409(4) Uani 1 1 d .
O10 O 0.2194(2) -0.1949(2) -0.05561(11) 0.0639(7) Uani 1 1 d .
O13 O -0.06350(19) 0.09106(14) -0.18885(10) 0.0502(5) Uani 1 1 d .
O16 O -0.44756(16) -0.21201(14) -0.18346(11) 0.0459(5) Uani 1 1 d .
C1 C -0.0575(2) -0.18628(17) -0.11949(10) 0.0321(5) Uani 1 1 d .
C2 C -0.12202(19) -0.09283(15) -0.15805(10) -0.0280(4) Uani 1 1 d .
H2 H -0.0910 -0.0979 -0.2059 0.034 Uiso 1 1 d R
C3 C -0.2695(2) -0.09386(15) -0.15954(11) 0.0302(5) Uani 1 1 d .
C4 C -0.3116(2) -0.20609(16) -0.18355(12) 0.0338(5) Uani 1 1 d .
H4 H -0.2807 -0.2141 -0.2347 0.041 Uiso 1 1 d R
C5 C -0.2573(2) -0.29482(18) -0.13954(15) 0.0430(6) Uani 1 1 d .
H5A H -0.2909 -0.2963 -0.0912 0.052 Uiso 1 1 d R
H5B H -0.2875 -0.3643 -0.1580 0.052 Uiso 1 1 d R
C6 C -0.1130(3) -0.29259(18) -0.14333(15) 0.0446(6) Uani 1 1 d .
H6A H -0.0818 -0.3601 -0.1191 0.053 Uiso 1 1 d R
H6B H -0.0836 -0.3079 -0.1918 0.053 Uiso 1 1 d R
C7 C -0.0608(3) -0.1760(2) -0.04067(11) 0.0454(6) Uani 1 1 d .
H7A H -0.0168 -0.1126 -0.0270 0.055 Uiso 1 1 d R
H7B H -0.1468 -0.1720 -0.0252 0.055 Uiso 1 1 d R
H7C H -0.0209 -0.2370 -0.0203 0.055 Uiso 1 1 d R
C9 C 0.1629(3) -0.2435(2) -0.11283(18) 0.0541(7) Uani 1 1 d .
H9A H 0.2351 -0.2602 -0.1485 0.065 Uiso 1 1 d R
H9B H 0.1351 -0.3059 -0.0884 0.065 Uiso 1 1 d R
C11 C 0.2981(3) -0.1085(3) -0.0738(2) 0.0777(10) Uani 1 1 d .
H11A H 0.2488 -0.0510 -0.0923 0.093 Uiso 1 1 d R
H11B H 0.3436 -0.0842 -0.0338 0.093 Uiso 1 1 d R
H11C H 0.3566 -0.1328 -0.1082 0.093 Uiso 1 1 d R
C12 C -0.0648(2) 0.01372(18) -0.13483(12) 0.0373(5) Uani 1 1 d .
H12A H 0.0208 0.0026 -0.1203 0.045 Uiso 1 1 d R
H12B H -0.1129 0.0420 -0.0970 0.045 Uiso 1 1 d R
C14 C -0.3320(2) -0.0659(2) -0.09052(15) 0.0455(6) Uani 1 1 d .
H14A H -0.4214 -0.0593 -0.0970 0.055 Uiso 1 1 d R
H14B H -0.3151 -0.1215 -0.0576 0.055 Uiso 1 1 d R
H14C H -0.2987 0.0002 -0.0735 0.055 Uiso 1 1 d R
C15 C -0.3148(3) -0.0143(2) -0.21429(15) 0.0504(7) Uani 1 1 d .
H15A H -0.4049 -0.0191 -0.2181 0.061 Uiso 1 1 d R
H15B H -0.2916 0.0565 -0.2007 0.061 Uiso 1 1 d R
H15C H -0.2771 -0.0306 -0.2582 0.061 Uiso 1 1 d R

loop_
_atom_site_aniso_label
_atom_site_aniso_U_11
_atom_site_aniso_U_22
_atom_site_aniso_U_33
_atom_site_aniso_U_23
_atom_site_aniso_U_13
_atom_site_aniso_U_12
O8 0.0295(8) 0.0505(9) 0.0426(8) 0.0046(7) 0.0012(6) 0.0005(7)
O10 0.0424(10) 0.0922(17) 0.0571(11) 0.0183(12) -0.0117(9) 0.0026(11)
O13 0.0549(11) 0.0332(8) 0.0625(10) 0.0105(8) -0.0037(9) -0.0167(8)
O16 0.0353(9) 0.0381(8) 0.0644(11) -0.0012(8) -0.0089(8) -0.0130(7)
C1 0.0306(10) 0.0304(9) 0.0353(10) 0.0016(8) 0.0011(8) -0.0024(9)
C2 0.0308(9) 0.0246(9) 0.0288(9) 0.0008(7) -0.0016(8) -0.0058(8)
C3 0.0302(9) 0.0227(9) 0.0376(11) 0.0003(8) -0.0050(8) -0.0054(8)
C4 0.0335(11) 0.0271(9) 0.0409(10) -0.0034(8) -0.0038(8) -0.0085(9)
C5 0.0433(13) 0.0242(10) 0.0616(15) 0.0035(10) -0.0054(11) -0.0071(9)
C6 0.0435(13) 0.0257(10) 0.0644(15) -0.0008(10) -0.0045(11) 0.0003(10)
C7 0.0440(12) 0.0592(15) 0.0331(10) 0.0100(10) 0.0001(9) -0.0043(12)
C9 0.0403(13) 0.0503(15) 0.0718(17) 0.0044(14) -0.0021(13) 0.0103(12)
C11 0.060(2) 0.087(2) 0.086(2) -0.002(2) -0.0196(19) -0.013(2)
C12 0.0387(11) 0.0317(10) 0.0413(10) -0.0005(8) -0.0058(10) -0.0118(9)
C14 0.0363(11) 0.0419(12) 0.0584(14) -0.0140(11) 0.0042(11) -0.0012(10)
C15 0.0462(13) 0.0357(11) 0.0695(17) 0.0148(12) -0.0239(13) -0.0093(11)

loop_
_atom_type_symbol
_atom_type_description
_atom_type_scat_dispersion_real
_atom_type_scat_dispersion_imag
_atom_type_scat_source
C C 0.0033 0.0016 'International Tables Vol C Tables 4.2.6.8 and 6.1.1.4'
H H 0.0000 0.0000 'International Tables Vol C Tables 4.2.6.8 and 6.1.1.4'
O O 0.0106 0.0060 'International Tables Vol C Tables 4.2.6.8 and 6.1.1.4'

loop_
_geom_angle_atom_site_label_1
_geom_angle_atom_site_label_2
_geom_angle_atom_site_label_3
_geom_angle
C9 O8 C1 118.3(2)
C9 O10 C11 113.1(3)
O8 C1 C7 110.71(19)
O8 C1 C6 107.73(19)
C7 C1 C6 111.4(2)
O8 C1 C2 102.36(16)
C7 C1 C2 113.89(19)
C6 C1 C2 110.26(17)
C12 C2 C1 110.16(16)
C12 C2 C3 114.06(17)
C1 C2 C3 116.37(16)
C12 C2 H2 101.4
C1 C2 H2 104.8
C3 C2 H2 108.5
C14 C3 C15 108.4(2)
C14 C3 C4 110.15(18)
C15 C3 C4 107.21(18)
C14 C3 C2 114.56(18)
C15 C3 C2 108.71(18)
C4 C3 C2 107.53(17)
O16 C4 C5 109.94(19)
O16 C4 C3 109.53(18)
C5 C4 C3 113.03(18)
O16 C4 H4 108.0
C5 C4 H4 109.9
C3 C4 H4 106.2
C4 C5 C6 109.8(2)
C4 C5 H5A 113.7
C6 C5 H5A 113.6
C4 C5 H5B 108.7
C6 C5 H5B 108.6
H5A C5 H5B 101.8
C1 C6 C5 112.7(2)
C1 C6 H6A 117.4
C5 C6 H6A 106.6
C1 C6 H6B 109.1
C5 C6 H6B 110.5
H6A C6 H6B 99.6
C1 C7 H7A 109.5
C1 C7 H7B 109.6
H7A C7 H7B 109.5
C1 C7 H7C 109.3
H7A C7 H7C 109.5
H7B C7 H7C 109.5
O10 C9 O8 113.6(2)
O10 C9 H9A 107.1
O8 C9 H9A 109.1
O10 C9 H9B 95.7
O8 C9 H9B 117.9
H9A C9 H9B 112.4
O10 C11 H11A 110.4
O10 C11 H11B 110.0
H11A C11 H11B 109.5
O10 C11 H11C 108.1
H11A C11 H11C 109.5
H11B C11 H11C 109.5
O13 C12 C2 112.54(18)
O13 C12 H12A 107.7
C2 C12 H12A 109.4
O13 C12 H12B 108.1
C2 C12 H12B 109.5
H12A C12 H12B 109.5
C3 C14 H14A 109.6
C3 C14 H14B 109.2
H14A C14 H14B 109.5
C3 C14 H14C 109.7
H14A C14 H14C 109.5
H14B C14 H14C 109.5
C3 C15 H15A 109.0
C3 C15 H15B 109.6
H15A C15 H15B 109.5
C3 C15 H15C 109.9
H15A C15 H15C 109.5
H15B C15 H15C 109.5

loop_
_geom_bond_atom_site_label_1
_geom_bond_atom_site_label_2
_geom_bond_distance
O8 C9 1.398(3)
O8 C1 1.456(3)
O10 C9 1.397(4)
O10 C11 1.413(5)
O13 C12 1.425(3)
O16 C4 1.444(3)
C1 C7 1.528(3)
C1 C6 1.530(3)
C1 C2 1.549(3)
C2 C12 1.536(3)
C2 C3 1.565(3)
C2 H2 0.9833
C3 C14 1.530(3)
C3 C15 1.532(3)
C3 C4 1.549(3)
C4 C5 1.515(3)
C4 H4 1.0448
C5 C6 1.533(3)
C5 H5A 0.9990
C5 H5B 0.9952
C6 H6A 1.0225
C6 H6B 1.0060
C7 H7A 0.9601
C7 H7B 0.9601
C7 H7C 0.9599
C9 H9A 1.0518
C9 H9B 0.9610
C11 H11A 0.9600
C11 H11B 0.9601
C11 H11C 0.9601
C12 H12A 0.9601
C12 H12B 0.9600
C14 H14A 0.9599
C14 H14B 0.9599
C14 H14C 0.9600
C15 H15A 0.9600
C15 H15B 0.9599
C15 H15C 0.9600
